data_4337524
loop_
_publ_author_name
'Tang, Qun'
'Liu, Shuxia'
'Liu, Yiwei'
'He, Danfeng'
'Miao, Jun'
'Wang, Xingquan'
'Ji, Yujuan'
'Zheng, Zhiping'

_publ_section_title
;
 Color tuning and white light emission via in situ doping of luminescent
 lanthanide metal-organic frameworks.
;
_journal_issue 1
_journal_name_full 'Inorganic chemistry'
_journal_page_first 289
_journal_page_last 293
_journal_paper_doi 10.1021/ic402228g
_journal_volume 53
_journal_year 2014
_chemical_formula_moiety 'C21 H27 N6 O7 Sm'
_chemical_formula_sum 'C21 H27 N6 O7 Sm'
_chemical_formula_weight 625.85
_chemical_name_systematic
; 
 ? 
;
_space_group_IT_number 14
_symmetry_cell_setting monoclinic
_symmetry_space_group_name_Hall '-P 2ybc'
_symmetry_space_group_name_H-M 'P 1 21/c 1'
_atom_sites_solution_hydrogens geom
_atom_sites_solution_primary direct
_atom_sites_solution_secondary difmap
_audit_creation_method SHELXL-97
_cell_angle_alpha 90.00
_cell_angle_beta 101.127(2)
_cell_angle_gamma 90.00
_cell_formula_units_Z 4
_cell_length_a 16.6053(4)
_cell_length_b 26.7895(8)
_cell_length_c 8.1163(2)
_cell_measurement_temperature 293(2)
_cell_measurement_theta_max 25.1
_cell_measurement_theta_min 2.98
_cell_volume 3542.65(16)
_computing_cell_refinement 'Bruker FRAMBO'
_computing_data_collection 'Bruker FRAMBO'
_computing_data_reduction 'Bruker SAINT'
_computing_molecular_graphics 'Bruker SHELXTL'
_computing_publication_material 'Bruker SHELXTL'
_computing_structure_refinement 'SHELXL-97 (Sheldrick, 1997)'
_computing_structure_solution 'SHELXS-97 (Sheldrick, 1990)'
_diffrn_ambient_temperature 293(2)
_diffrn_measured_fraction_theta_full 0.998
_diffrn_measured_fraction_theta_max 0.998
_diffrn_measurement_device_type 'multiwire proportional'
_diffrn_measurement_method 'phi and omega scans'
_diffrn_radiation_monochromator graphite
_diffrn_radiation_source 'fine-focus sealed tube'
_diffrn_radiation_type MoK\a
_diffrn_radiation_wavelength 0.71073
_diffrn_reflns_av_R_equivalents 0.0582
_diffrn_reflns_av_sigmaI/netI 0.0942
_diffrn_reflns_limit_h_max 19
_diffrn_reflns_limit_h_min -18
_diffrn_reflns_limit_k_max 30
_diffrn_reflns_limit_k_min -31
_diffrn_reflns_limit_l_max 9
_diffrn_reflns_limit_l_min -9
_diffrn_reflns_number 22790
_diffrn_reflns_theta_full 25.10
_diffrn_reflns_theta_max 25.10
_diffrn_reflns_theta_min 2.98
_exptl_absorpt_coefficient_mu 1.694
_exptl_absorpt_correction_T_max 0.766
_exptl_absorpt_correction_T_min 0.675
_exptl_absorpt_correction_type multi-scan
_exptl_absorpt_process_details sadabs
_exptl_crystal_colour colourless
_exptl_crystal_density_diffrn 1.173
_exptl_crystal_density_meas 1.173
_exptl_crystal_density_method 'not measured'
_exptl_crystal_description needle
_exptl_crystal_F_000 1252
_exptl_crystal_size_max 0.251
_exptl_crystal_size_mid 0.198
_exptl_crystal_size_min 0.157
_platon_squeeze_details
;
'The free DMF and water molecules were highly disordered and could not be modeled properly, thus the SQUEEZE routine of PLATON was applied to remove the contributions to the scattering from the solvent molecules. The reported refinements are of the guest-free structures using the *.hkp files produced via the SQUEEZE routine.'
;
_refine_diff_density_max 0.901
_refine_diff_density_min -0.859
_refine_diff_density_rms 0.099
_refine_ls_extinction_method none
_refine_ls_goodness_of_fit_ref 1.012
_refine_ls_hydrogen_treatment none
_refine_ls_matrix_type full
_refine_ls_number_parameters 325
_refine_ls_number_reflns 6301
_refine_ls_number_restraints 0
_refine_ls_restrained_S_all 1.012
_refine_ls_R_factor_all 0.0558
_refine_ls_R_factor_gt 0.0332
_refine_ls_shift/su_max 0.005
_refine_ls_shift/su_mean 0.001
_refine_ls_structure_factor_coef Fsqd
_refine_ls_weighting_details 'calc w=1/[\s^2^(Fo^2^)+(0.0235P)^2^+0.0000P] where P=(Fo^2^+2Fc^2^)/3'
_refine_ls_weighting_scheme calc
_refine_ls_wR_factor_gt 0.0716
_refine_ls_wR_factor_ref 0.0733
_reflns_number_gt 4232
_reflns_number_total 6312
_reflns_threshold_expression >2sigma(I)
_cod_data_source_file ic402228g_si_002.cif
_cod_data_source_block Sm
_cod_depositor_comments
;
The following automatic conversions were performed:

'_symmetry_cell_setting' value 'Monoclinic' changed to 'monoclinic'
according to
/usr/data/users/saulius/automatic-downloads/current/ACS/lib/dictionaries/cif_core.dic
dictionary named 'cif_core.dic' version 2.4.2 from 2011-04-26.

Automatic conversion script
Id: cif_fix_values 2281 2013-09-26 08:29:07Z andrius 
;
_cod_original_sg_symbol_H-M 'P 21/c'
_cod_database_code 4337524

loop_
_symmetry_equiv_pos_as_xyz
'x, y, z'
'-x, y+1/2, -z+1/2'
'-x, -y, -z'
'x, -y-1/2, z-1/2'

loop_
_atom_site_label
_atom_site_type_symbol
_atom_site_fract_x
_atom_site_fract_y
_atom_site_fract_z
_atom_site_U_iso_or_equiv
_atom_site_adp_type
_atom_site_occupancy
_atom_site_symmetry_multiplicity
_atom_site_calc_flag
_atom_site_refinement_flags
C1 C 0.4938(3) 0.2001(2) 1.1048(7) 0.0257(13) Uani 1 1 d .
H1 H 0.494(3) 0.2159(18) 0.996(6) 0.031 Uiso 1 1 calc .
C2 C 0.5704(3) 0.2171(2) 1.2282(7) 0.0335(15) Uani 1 1 d .
H2A H 0.5696 0.2532 1.2388 0.040 Uiso 1 1 calc R
H2B H 0.5700 0.2028 1.3378 0.040 Uiso 1 1 calc R
C3 C 0.4979(3) 0.1446(2) 1.0832(7) 0.0309(14) Uani 1 1 d .
H3A H 0.4510 0.1336 1.0005 0.037 Uiso 1 1 calc R
H3B H 0.4955 0.1283 1.1888 0.037 Uiso 1 1 calc R
C4 C 0.2196(3) 0.1528(2) 1.0430(7) 0.0274(13) Uani 1 1 d .
C5 C 0.2843(3) 0.0697(2) 1.0403(8) 0.0411(16) Uani 1 1 d .
H5A H 0.3054 0.0785 0.9407 0.049 Uiso 1 1 calc R
H5B H 0.3244 0.0798 1.1380 0.049 Uiso 1 1 calc R
C6 C 0.2026(3) 0.09711(19) 1.0388(7) 0.0259(13) Uani 1 1 d .
H6 H 0.182(3) 0.0880(18) 1.140(6) 0.031 Uiso 1 1 calc .
C7 C 0.1417(3) 0.0789(2) 0.8864(7) 0.0353(14) Uani 1 1 d .
H7A H 0.0894 0.0953 0.8827 0.042 Uiso 1 1 calc R
H7B H 0.1614 0.0877 0.7852 0.042 Uiso 1 1 calc R
C8 C 0.1300(3) 0.0229(2) 0.8916(8) 0.0385(15) Uani 1 1 d .
H8A H 0.1053 0.0143 0.9868 0.046 Uiso 1 1 calc R
H8B H 0.0930 0.0122 0.7902 0.046 Uiso 1 1 calc R
C9 C 0.2711(3) 0.0130(2) 1.0448(8) 0.0408(15) Uani 1 1 d .
H9A H 0.3221 -0.0039 1.0396 0.049 Uiso 1 1 calc R
H9B H 0.2551 0.0040 1.1497 0.049 Uiso 1 1 calc R
C10 C 0.2119(3) -0.0498(2) 0.8408(7) 0.0269(13) Uani 1 1 d .
C11 C 0.2814(3) -0.1205(2) 0.8218(7) 0.0271(14) Uani 1 1 d .
C12 C 0.1518(3) -0.1124(2) 0.6820(7) 0.0268(13) Uani 1 1 d .
C13 C 0.4230(3) -0.1295(2) 0.9738(8) 0.0387(16) Uani 1 1 d .
H13A H 0.4238 -0.1424 1.0857 0.046 Uiso 1 1 calc R
H13B H 0.4200 -0.0934 0.9788 0.046 Uiso 1 1 calc R
C14 C 0.3524(3) -0.2014(2) 0.8298(8) 0.0340(14) Uani 1 1 d .
H14A H 0.3050 -0.2103 0.7449 0.041 Uiso 1 1 calc R
H14B H 0.3484 -0.2192 0.9321 0.041 Uiso 1 1 calc R
C15 C 0.0828(3) -0.1826(2) 0.5089(7) 0.0353(15) Uani 1 1 d .
H15A H 0.1357 -0.1984 0.5466 0.042 Uiso 1 1 calc R
H15B H 0.0725 -0.1810 0.3872 0.042 Uiso 1 1 calc R
C16 C 0.0065(3) -0.1047(2) 0.5354(8) 0.0385(15) Uani 1 1 d .
H16A H -0.0075 -0.0994 0.4151 0.046 Uiso 1 1 calc R
H16B H 0.0123 -0.0724 0.5901 0.046 Uiso 1 1 calc R
C17 C 0.0149(3) -0.21396(19) 0.5665(7) 0.0290(14) Uani 1 1 d .
H17A H 0.0111 -0.2464 0.5124 0.035 Uiso 1 1 calc R
H17B H 0.0288 -0.2191 0.6870 0.035 Uiso 1 1 calc R
C18 C -0.0681(3) -0.1871(2) 0.5213(7) 0.0250(13) Uani 1 1 d .
H18 H -0.083(3) -0.1847(18) 0.399(6) 0.030 Uiso 1 1 calc .
C19 C -0.0613(3) -0.1342(2) 0.5927(7) 0.0324(14) Uani 1 1 d .
H19A H -0.1132 -0.1170 0.5569 0.039 Uiso 1 1 calc R
H19B H -0.0503 -0.1358 0.7144 0.039 Uiso 1 1 calc R
C20 C 0.4153(3) 0.21530(19) 1.1621(7) 0.0228(13) Uani 1 1 d .
C21 C 0.1344(3) 0.2153(2) 1.4183(7) 0.0218(13) Uani 1 1 d .
N1 N 0.2080(3) -0.00301(17) 0.9054(6) 0.0364(12) Uani 1 1 d .
N2 N 0.1448(2) -0.06581(16) 0.7368(6) 0.0305(11) Uani 1 1 d .
N3 N 0.2827(2) -0.07541(16) 0.8880(6) 0.0310(11) Uani 1 1 d .
N4 N 0.2181(3) -0.14273(16) 0.7201(6) 0.0292(11) Uani 1 1 d .
N5 N 0.3515(3) -0.14823(18) 0.8608(6) 0.0323(12) Uani 1 1 d .
N6 N 0.0844(3) -0.13222(17) 0.5775(6) 0.0328(12) Uani 1 1 d .
O1 O 0.2421(2) 0.17158(13) 1.1881(5) 0.0340(10) Uani 1 1 d .
O2 O 0.2121(2) 0.17569(13) 0.9079(5) 0.0295(9) Uani 1 1 d .
O3 O 0.12230(19) 0.23488(13) 1.2783(4) 0.0297(9) Uani 1 1 d .
O4 O 0.20779(18) 0.28408(13) 1.0113(4) 0.0215(8) Uani 1 1 d .
O5 O 0.3486(2) 0.33191(14) 1.2333(4) 0.0330(10) Uani 1 1 d .
O6 O 0.35595(19) 0.23359(13) 1.0579(4) 0.0241(9) Uani 1 1 d .
O7 O 0.4105(2) 0.21181(16) 1.3119(5) 0.0399(11) Uani 1 1 d .
Sm1 Sm 0.271653(15) 0.255758(9) 1.28494(3) 0.01758(8) Uani 1 1 d .

loop_
_atom_site_aniso_label
_atom_site_aniso_U_11
_atom_site_aniso_U_22
_atom_site_aniso_U_33
_atom_site_aniso_U_23
_atom_site_aniso_U_13
_atom_site_aniso_U_12
C1 0.019(3) 0.034(4) 0.024(3) -0.001(3) 0.003(3) 0.010(2)
C2 0.023(3) 0.033(4) 0.042(4) -0.012(3) 0.000(3) 0.007(2)
C3 0.022(3) 0.038(4) 0.030(3) -0.009(3) -0.001(3) -0.001(3)
C4 0.020(3) 0.026(3) 0.035(4) -0.008(3) 0.005(3) 0.004(2)
C5 0.026(3) 0.030(4) 0.060(4) -0.013(3) -0.009(3) 0.004(3)
C6 0.030(3) 0.023(3) 0.024(3) -0.002(2) 0.004(3) -0.001(2)
C7 0.026(3) 0.025(3) 0.049(4) -0.006(3) -0.007(3) 0.006(3)
C8 0.027(3) 0.022(3) 0.061(4) -0.010(3) -0.005(3) 0.004(3)
C9 0.038(3) 0.024(4) 0.053(4) -0.010(3) -0.008(3) 0.003(3)
C10 0.026(3) 0.021(3) 0.032(3) -0.003(3) 0.002(3) -0.006(2)
C11 0.023(3) 0.026(3) 0.034(4) -0.001(3) 0.008(3) 0.001(3)
C12 0.017(3) 0.030(4) 0.033(3) 0.008(3) 0.004(3) -0.008(3)
C13 0.028(3) 0.037(4) 0.044(4) -0.020(3) -0.008(3) 0.009(3)
C14 0.022(3) 0.021(3) 0.057(4) -0.002(3) 0.004(3) 0.003(2)
C15 0.020(3) 0.036(4) 0.051(4) -0.009(3) 0.010(3) -0.006(3)
C16 0.023(3) 0.022(3) 0.063(4) 0.000(3) -0.012(3) -0.003(2)
C17 0.025(3) 0.024(3) 0.036(4) -0.010(3) 0.002(3) -0.003(2)
C18 0.021(3) 0.033(4) 0.021(3) -0.002(3) 0.003(3) -0.006(2)
C19 0.020(3) 0.025(3) 0.050(4) -0.002(3) 0.000(3) 0.000(2)
C20 0.024(3) 0.020(3) 0.022(3) -0.001(2) -0.001(3) 0.006(2)
C21 0.024(3) 0.025(3) 0.017(3) -0.003(3) 0.005(3) 0.000(3)
N1 0.026(3) 0.022(3) 0.053(3) -0.013(2) -0.014(2) 0.005(2)
N2 0.023(2) 0.019(3) 0.047(3) -0.010(2) -0.001(2) -0.004(2)
N3 0.023(2) 0.026(3) 0.042(3) -0.010(2) 0.000(2) 0.005(2)
N4 0.018(2) 0.026(3) 0.044(3) -0.003(3) 0.004(2) 0.003(2)
N5 0.017(2) 0.031(3) 0.044(3) -0.017(2) -0.005(2) 0.003(2)
N6 0.015(2) 0.026(3) 0.053(3) -0.005(2) -0.002(2) -0.002(2)
O1 0.048(2) 0.027(2) 0.029(2) -0.0077(18) 0.012(2) -0.0060(19)
O2 0.035(2) 0.023(2) 0.028(2) 0.0038(18) -0.0007(19) -0.0033(17)
O3 0.0232(18) 0.040(3) 0.026(2) 0.0033(18) 0.0046(17) -0.0019(17)
O4 0.0138(18) 0.032(2) 0.018(2) -0.0009(16) 0.0018(16) 0.0008(16)
O5 0.037(2) 0.035(2) 0.026(2) -0.0065(18) 0.0036(19) -0.0144(18)
O6 0.0149(17) 0.032(3) 0.023(2) 0.0038(17) -0.0015(16) 0.0052(16)
O7 0.034(2) 0.067(3) 0.019(2) 0.002(2) 0.0057(19) 0.018(2)
Sm1 0.01686(11) 0.02116(15) 0.01430(12) -0.00071(15) 0.00198(9) -0.00002(15)

loop_
_atom_type_symbol
_atom_type_description
_atom_type_scat_dispersion_real
_atom_type_scat_dispersion_imag
_atom_type_scat_source
C C 0.0033 0.0016 'International Tables Vol C Tables 4.2.6.8 and 6.1.1.4'
H H 0.0000 0.0000 'International Tables Vol C Tables 4.2.6.8 and 6.1.1.4'
N N 0.0061 0.0033 'International Tables Vol C Tables 4.2.6.8 and 6.1.1.4'
O O 0.0106 0.0060 'International Tables Vol C Tables 4.2.6.8 and 6.1.1.4'
Sm Sm -0.1638 3.4418 'International Tables Vol C Tables 4.2.6.8 and 6.1.1.4'

loop_
_geom_angle_atom_site_label_1
_geom_angle_atom_site_label_2
_geom_angle_atom_site_label_3
_geom_angle
_geom_angle_site_symmetry_1
_geom_angle_site_symmetry_3
C3 C1 C20 111.2(4) . .
C3 C1 C2 108.7(4) . .
C20 C1 C2 111.9(4) . .
C14 C2 C1 111.2(4) 3_657 .
C1 C3 C13 111.1(4) . 3_657
O2 C4 O1 125.9(5) . .
O2 C4 C6 118.6(5) . .
O1 C4 C6 115.5(5) . .
C9 C5 C6 110.0(4) . .
C4 C6 C7 115.2(5) . .
C4 C6 C5 108.0(4) . .
C7 C6 C5 107.4(4) . .
C8 C7 C6 111.4(5) . .
N1 C8 C7 110.9(4) . .
N1 C9 C5 111.1(5) . .
N2 C10 N3 126.2(5) . .
N2 C10 N1 116.4(5) . .
N3 C10 N1 117.4(5) . .
N3 C11 N4 127.3(5) . .
N3 C11 N5 117.2(5) . .
N4 C11 N5 115.5(5) . .
N2 C12 N4 127.0(5) . .
N2 C12 N6 117.0(5) . .
N4 C12 N6 116.0(5) . .
N5 C13 C3 111.4(4) . 3_657
N5 C14 C2 111.5(4) . 3_657
N6 C15 C17 110.3(4) . .
N6 C16 C19 109.8(4) . .
C18 C17 C15 110.2(4) . .
C21 C18 C19 110.5(4) 3_557 .
C21 C18 C17 111.6(4) 3_557 .
C19 C18 C17 110.4(4) . .
C16 C19 C18 111.8(4) . .
O7 C20 O6 119.7(4) . .
O7 C20 C1 120.1(5) . .
O6 C20 C1 120.1(5) . .
O7 C20 Sm1 59.2(3) . .
O6 C20 Sm1 60.7(2) . .
C1 C20 Sm1 173.5(4) . .
O3 C21 O4 119.8(4) . 4_566
O3 C21 C18 121.2(5) . 3_557
O4 C21 C18 118.8(5) 4_566 3_557
O3 C21 Sm1 60.0(2) . .
O4 C21 Sm1 60.0(2) 4_566 .
C18 C21 Sm1 171.4(4) 3_557 .
C10 N1 C9 119.5(4) . .
C10 N1 C8 121.0(4) . .
C9 N1 C8 114.6(4) . .
C10 N2 C12 113.4(4) . .
C11 N3 C10 113.8(5) . .
C11 N4 C12 112.2(4) . .
C11 N5 C13 121.2(5) . .
C11 N5 C14 122.2(4) . .
C13 N5 C14 114.7(5) . .
C12 N6 C15 123.1(5) . .
C12 N6 C16 121.7(5) . .
C15 N6 C16 115.2(4) . .
C4 O1 Sm1 132.8(3) . .
C4 O2 Sm1 140.2(3) . 4_565
C21 O3 Sm1 95.1(3) . .
C21 O4 Sm1 137.6(3) 4_565 .
C21 O4 Sm1 93.5(3) 4_565 4_565
Sm1 O4 Sm1 111.58(12) . 4_565
C20 O6 Sm1 154.5(3) . 4_565
C20 O6 Sm1 94.1(3) . .
Sm1 O6 Sm1 109.32(11) 4_565 .
C20 O7 Sm1 96.2(3) . .
O4 Sm1 O2 89.94(12) . 4_566
O4 Sm1 O6 153.50(12) . 4_566
O2 Sm1 O6 74.81(12) 4_566 4_566
O4 Sm1 O1 88.18(12) . .
O2 Sm1 O1 141.31(12) 4_566 .
O6 Sm1 O1 117.31(12) 4_566 .
O4 Sm1 O5 74.54(11) . .
O2 Sm1 O5 73.01(11) 4_566 .
O6 Sm1 O5 80.25(11) 4_566 .
O1 Sm1 O5 142.45(11) . .
O4 Sm1 O4 129.47(13) . 4_566
O2 Sm1 O4 75.87(11) 4_566 4_566
O6 Sm1 O4 68.32(10) 4_566 4_566
O1 Sm1 O4 75.78(11) . 4_566
O5 Sm1 O4 140.39(11) . 4_566
O4 Sm1 O3 78.08(11) . .
O2 Sm1 O3 72.34(12) 4_566 .
O6 Sm1 O3 116.13(10) 4_566 .
O1 Sm1 O3 69.47(11) . .
O5 Sm1 O3 135.31(12) . .
O4 Sm1 O3 51.39(11) 4_566 .
O4 Sm1 O7 117.12(11) . .
O2 Sm1 O7 139.02(13) 4_566 .
O6 Sm1 O7 67.68(11) 4_566 .
O1 Sm1 O7 73.77(13) . .
O5 Sm1 O7 84.71(13) . .
O4 Sm1 O7 103.93(11) 4_566 .
O3 Sm1 O7 139.66(13) . .
O4 Sm1 O6 67.41(10) . .
O2 Sm1 O6 142.80(11) 4_566 .
O6 Sm1 O6 112.67(12) 4_566 .
O1 Sm1 O6 69.92(10) . .
O5 Sm1 O6 72.67(11) . .
O4 Sm1 O6 141.32(11) 4_566 .
O3 Sm1 O6 126.57(11) . .
O7 Sm1 O6 49.74(11) . .
O4 Sm1 C21 102.97(14) . .
O2 Sm1 C21 73.42(13) 4_566 .
O6 Sm1 C21 93.43(13) 4_566 .
O1 Sm1 C21 69.41(12) . .
O5 Sm1 C21 146.34(13) . .
O4 Sm1 C21 26.53(12) 4_566 .
O3 Sm1 C21 24.91(13) . .
O7 Sm1 C21 123.58(14) . .
O6 Sm1 C21 138.43(13) . .
O4 Sm1 C20 92.59(13) . .
O2 Sm1 C20 147.72(13) 4_566 .
O6 Sm1 C20 89.43(13) 4_566 .
O1 Sm1 C20 70.96(13) . .
O5 Sm1 C20 76.70(13) . .
O4 Sm1 C20 124.61(12) 4_566 .
O3 Sm1 C20 139.53(13) . .
O7 Sm1 C20 24.53(12) . .
O6 Sm1 C20 25.25(12) . .
C21 Sm1 C20 136.65(13) . .
O4 Sm1 Sm1 149.81(7) . 4_566
O2 Sm1 Sm1 64.08(9) 4_566 4_566
O6 Sm1 Sm1 36.89(7) 4_566 4_566
O1 Sm1 Sm1 102.43(8) . 4_566
O5 Sm1 Sm1 109.22(8) . 4_566
O4 Sm1 Sm1 33.13(8) 4_566 4_566
O3 Sm1 Sm1 79.40(8) . 4_566
O7 Sm1 Sm1 93.04(8) . 4_566
O6 Sm1 Sm1 142.78(7) . 4_566
C21 Sm1 Sm1 56.70(11) . 4_566
C20 Sm1 Sm1 117.56(11) . 4_566

loop_
_geom_bond_atom_site_label_1
_geom_bond_atom_site_label_2
_geom_bond_distance
_geom_bond_site_symmetry_2
C1 C3 1.502(7) .
C1 C20 1.521(6) .
C1 C2 1.528(7) .
C2 C14 1.510(6) 3_657
C3 C13 1.528(6) 3_657
C4 O2 1.241(6) .
C4 O1 1.269(6) .
C4 C6 1.519(7) .
C5 C9 1.534(8) .
C5 C6 1.541(7) .
C6 C7 1.519(7) .
C7 C8 1.513(7) .
C8 N1 1.456(6) .
C9 N1 1.450(7) .
C10 N2 1.332(6) .
C10 N3 1.352(6) .
C10 N1 1.364(6) .
C11 N3 1.320(6) .
C11 N4 1.344(7) .
C11 N5 1.366(6) .
C12 N2 1.337(7) .
C12 N4 1.355(6) .
C12 N6 1.375(6) .
C13 N5 1.444(7) .
C13 C3 1.528(6) 3_657
C14 N5 1.447(6) .
C14 C2 1.510(6) 3_657
C15 N6 1.458(7) .
C15 C17 1.549(6) .
C16 N6 1.470(6) .
C16 C19 1.520(7) .
C17 C18 1.535(7) .
C18 C21 1.494(7) 3_557
C18 C19 1.527(7) .
C20 O7 1.237(6) .
C20 O6 1.267(6) .
C20 Sm1 2.962(5) .
C21 O3 1.232(6) .
C21 O4 1.304(6) 4_566
C21 C18 1.494(7) 3_557
C21 Sm1 2.914(5) .
O1 Sm1 2.407(4) .
O2 Sm1 2.393(3) 4_565
O3 Sm1 2.533(3) .
O4 C21 1.304(6) 4_565
O4 Sm1 2.392(3) .
O4 Sm1 2.528(3) 4_565
O5 Sm1 2.486(3) .
O6 Sm1 2.399(3) 4_565
O6 Sm1 2.589(3) .
O7 Sm1 2.561(3) .
Sm1 O2 2.393(3) 4_566
Sm1 O6 2.399(3) 4_566
Sm1 O4 2.528(3) 4_566
Sm1 Sm1 4.06984(11) 4_566

loop_
_platon_squeeze_void_nr
_platon_squeeze_void_average_x
_platon_squeeze_void_average_y
_platon_squeeze_void_average_z
_platon_squeeze_void_volume
_platon_squeeze_void_count_electrons
_platon_squeeze_void_content
1 0.500 -0.007 -0.092 1488 325 ' '
